data_7215122
loop_
_publ_author_name
'Deb, Dibakar'
'Duley, Soma'
'Radenkovi\'c, Slavko'
'Bultinck, Patrick'
'Chattaraj, Pratim K.'
'Bhattacharjee, Manish'

_publ_section_title
;
 Heterotrimetallic compounds containing Mo-M-Li [M = K, Rb and Cs]
 clusters: synthesis, structure, bonding, aromaticity and theoretical
 investigations of Li2M2 [M = K and Rb] and Cs4 rings.
;
_journal_issue 44
_journal_name_full 'Physical chemistry chemical physics : PCCP'
_journal_page_first 15579
_journal_page_last 15592
_journal_paper_doi 10.1039/c2cp42105d
_journal_volume 14
_journal_year 2012
_chemical_compound_source 'synthesis as described'
_chemical_formula_moiety 'C6 H10 Li2 Mo1 N1 O11 Rb1'
_chemical_formula_sum 'C6 H10 Li2 Mo N O11 Rb'
_chemical_formula_weight 467.44
_chemical_name_systematic
;
?
;
_space_group_IT_number 14
_symmetry_cell_setting monoclinic
_symmetry_Int_Tables_number 14
_symmetry_space_group_name_Hall '-P 2ybc'
_symmetry_space_group_name_H-M 'P 1 21/c 1'
_atom_sites_solution_hydrogens geom
_atom_sites_solution_primary direct
_atom_sites_solution_secondary difmap
_audit_creation_date 2011-07-18T11:17:04-00:00
_audit_creation_method 'WinGX routine CIF_UPDATE'
_cell_angle_alpha 90
_cell_angle_beta 96.7070(13)
_cell_angle_gamma 90
_cell_formula_units_Z 4
_cell_length_a 7.9395(4)
_cell_length_b 8.6813(4)
_cell_length_c 20.6799(10)
_cell_measurement_reflns_used 0
_cell_measurement_temperature 293
_cell_measurement_theta_max 0
_cell_measurement_theta_min 0
_cell_measurement_wavelength 0.71073
_cell_volume 1415.61(12)
_computing_molecular_graphics 'Ortep-3 for Windows (Farrugia, 1997)'
_computing_publication_material 'WinGX publication routines (Farrugia, 1999)'
_computing_structure_refinement 'SHELXL-97 (Sheldrick, 2008)'
_computing_structure_solution 'SHELXS-97 (Sheldrick, 1990)'
_diffrn_ambient_temperature 293
_diffrn_measured_fraction_theta_full 0.999
_diffrn_measured_fraction_theta_max 0.902
_diffrn_radiation_monochromator graphite
_diffrn_radiation_probe x-ray
_diffrn_radiation_type MoK\a
_diffrn_radiation_wavelength 0.71073
_diffrn_reflns_av_R_equivalents 0.0336
_diffrn_reflns_av_unetI/netI 0.0342
_diffrn_reflns_limit_h_max 11
_diffrn_reflns_limit_h_min -11
_diffrn_reflns_limit_k_max 12
_diffrn_reflns_limit_k_min -12
_diffrn_reflns_limit_l_max 28
_diffrn_reflns_limit_l_min -29
_diffrn_reflns_number 20070
_diffrn_reflns_theta_full 25
_diffrn_reflns_theta_max 31.18
_diffrn_reflns_theta_min 1.98
_exptl_absorpt_coefficient_mu 4.396
_exptl_absorpt_correction_type none
_exptl_crystal_colour colourless
_exptl_crystal_density_diffrn 2.193
_exptl_crystal_density_method 'not measured'
_exptl_crystal_description prism
_exptl_crystal_F_000 904
_exptl_crystal_size_max 0.2
_exptl_crystal_size_mid 0.1
_exptl_crystal_size_min 0.1
_refine_diff_density_max 1.301
_refine_diff_density_min -0.839
_refine_diff_density_rms 0.108
_refine_ls_extinction_coef 0.0021(2)
_refine_ls_extinction_expression Fc^*^=kFc[1+0.001xFc^2^\l^3^/sin(2\q)]^-1/4^
_refine_ls_extinction_method SHELXL
_refine_ls_goodness_of_fit_ref 1.018
_refine_ls_hydrogen_treatment refall
_refine_ls_matrix_type full
_refine_ls_number_parameters 240
_refine_ls_number_reflns 4132
_refine_ls_number_restraints 0
_refine_ls_restrained_S_all 1.018
_refine_ls_R_factor_all 0.0437
_refine_ls_R_factor_gt 0.0291
_refine_ls_shift/su_max 0.01
_refine_ls_shift/su_mean 0.001
_refine_ls_structure_factor_coef Fsqd
_refine_ls_weighting_details 'calc w=1/[\s^2^(Fo^2^)+(0.0314P)^2^+0.9924P] where P=(Fo^2^+2Fc^2^)/3'
_refine_ls_weighting_scheme calc
_refine_ls_wR_factor_gt 0.0611
_refine_ls_wR_factor_ref 0.0654
_reflns_number_gt 3350
_reflns_number_total 4578
_reflns_threshold_expression >2sigma(I)
_cod_data_source_file c2cp42105d.txt
_cod_data_source_block struct1
_cod_original_sg_symbol_H-M 'P 21/c'
_cod_original_formula_sum 'C6 H10 Li2 Mo1 N1 O11 Rb1'
_cod_database_code 7215122

loop_
_symmetry_equiv_pos_as_xyz
'x, y, z'
'-x, y+1/2, -z+1/2'
'-x, -y, -z'
'x, -y-1/2, z-1/2'

loop_
_atom_site_label
_atom_site_type_symbol
_atom_site_fract_x
_atom_site_fract_y
_atom_site_fract_z
_atom_site_U_iso_or_equiv
_atom_site_adp_type
_atom_site_occupancy
_atom_site_symmetry_multiplicity
_atom_site_calc_flag
C4 C 0.1175(3) 0.0798(3) 0.15026(12) 0.0193(5) Uani 1 1 d
O1 O -0.1059(2) 0.3354(2) 0.21442(9) 0.0281(4) Uani 1 1 d
O2 O -0.1720(2) 0.4377(2) 0.08609(9) 0.0240(4) Uani 1 1 d
O1W O 0.6704(3) 0.2740(3) 0.47189(13) 0.0401(6) Uani 1 1 d
O3 O 0.0527(2) 0.59411(19) 0.17561(9) 0.0246(4) Uani 1 1 d
O2W O 0.2565(3) 0.4949(3) 0.44113(13) 0.0431(6) Uani 1 1 d
O4 O 0.1653(2) 0.4343(2) 0.07743(9) 0.0246(4) Uani 1 1 d
O5 O 0.4215(2) 0.4296(3) 0.04876(10) 0.0329(5) Uani 1 1 d
O6 O 0.0228(2) 0.17446(19) 0.11568(9) 0.0256(4) Uani 1 1 d
O7 O 0.1089(2) -0.0613(2) 0.14359(10) 0.0282(4) Uani 1 1 d
O8 O 0.4682(3) 0.3669(4) 0.36509(11) 0.0564(8) Uani 1 1 d
O9 O 0.5657(2) 0.2528(2) 0.28143(9) 0.0259(4) Uani 1 1 d
Li1 Li 0.6397(6) 0.4072(6) 0.0205(2) 0.0282(10) Uani 1 1 d
Li2 Li 0.8097(5) 0.2727(5) 0.2953(2) 0.0202(9) Uani 1 1 d
H1' H 0.463(6) 0.439(5) 0.179(2) 0.070(14) Uiso 1 1 d
H1 H 0.457(5) 0.279(5) 0.153(2) 0.059(12) Uiso 1 1 d
H2 H 0.335(5) 0.110(4) 0.2023(19) 0.053(12) Uiso 1 1 d
H2' H 0.190(6) 0.124(5) 0.245(2) 0.088(16) Uiso 1 1 d
H1W' H 0.677(5) 0.352(5) 0.491(2) 0.047(12) Uiso 1 1 d
H1W H 0.617(6) 0.301(5) 0.439(2) 0.072(15) Uiso 1 1 d
H3 H 0.203(4) 0.361(3) 0.2905(15) 0.024(8) Uiso 1 1 d
H3' H 0.298(4) 0.490(4) 0.2613(17) 0.048(10) Uiso 1 1 d
H2W' H 0.196(6) 0.549(5) 0.420(2) 0.065(15) Uiso 1 1 d
H2W H 0.323(7) 0.448(6) 0.416(3) 0.099(19) Uiso 1 1 d
Rb1 Rb -0.03312(4) 0.73753(3) 0.037537(14) 0.03454(9) Uani 1 1 d
Mo1 Mo -0.01185(2) 0.41004(2) 0.150320(9) 0.01324(7) Uani 1 1 d
C2 C 0.3220(3) 0.4108(3) 0.08996(12) 0.0192(5) Uani 1 1 d
N1 N 0.2587(2) 0.3158(2) 0.19909(9) 0.0142(4) Uani 1 1 d
C5 C 0.2937(3) 0.3799(3) 0.26584(13) 0.0229(5) Uani 1 1 d
C6 C 0.4563(3) 0.3253(3) 0.30696(13) 0.0228(5) Uani 1 1 d
C1 C 0.3908(3) 0.3630(4) 0.15805(15) 0.0320(7) Uani 1 1 d
C3 C 0.2416(4) 0.1471(3) 0.20318(16) 0.0295(7) Uani 1 1 d

loop_
_atom_site_aniso_label
_atom_site_aniso_U_11
_atom_site_aniso_U_22
_atom_site_aniso_U_33
_atom_site_aniso_U_23
_atom_site_aniso_U_13
_atom_site_aniso_U_12
C4 0.0196(11) 0.0186(11) 0.0195(12) 0.0004(9) 0.0013(10) -0.0014(9)
O1 0.0248(10) 0.0368(11) 0.0240(10) 0.0079(8) 0.0086(8) -0.0019(8)
O2 0.0201(9) 0.0284(9) 0.0219(9) 0.0019(8) -0.0045(7) 0.0004(7)
O1W 0.0496(15) 0.0384(13) 0.0290(13) 0.0030(11) -0.0089(11) 0.0071(11)
O3 0.0272(9) 0.0175(8) 0.0276(10) -0.0043(7) -0.0036(8) -0.0018(7)
O2W 0.0365(13) 0.0514(15) 0.0390(14) -0.0047(12) -0.0058(11) 0.0101(11)
O4 0.0165(8) 0.0403(11) 0.0172(9) 0.0070(8) 0.0024(7) 0.0025(8)
O5 0.0203(9) 0.0567(13) 0.0234(10) 0.0167(10) 0.0099(8) 0.0037(9)
O6 0.0296(10) 0.0165(8) 0.0273(10) -0.0035(7) -0.0108(8) 0.0019(7)
O7 0.0369(11) 0.0159(8) 0.0295(10) -0.0010(7) -0.0063(9) 0.0005(7)
O8 0.0467(14) 0.098(2) 0.0209(11) -0.0162(12) -0.0116(10) 0.0363(14)
O9 0.0159(9) 0.0330(10) 0.0279(11) -0.0008(8) -0.0017(8) 0.0025(7)
Li1 0.017(2) 0.043(3) 0.024(2) 0.002(2) 0.0000(18) -0.0002(19)
Li2 0.020(2) 0.0197(19) 0.020(2) 0.0022(16) 0.0007(17) -0.0011(16)
Rb1 0.04585(19) 0.02701(14) 0.02804(16) -0.00055(11) -0.00719(13) -0.00266(12)
Mo1 0.01181(10) 0.01460(10) 0.01300(11) 0.00066(7) 0.00009(7) -0.00030(7)
C2 0.0182(11) 0.0238(11) 0.0158(12) 0.0009(10) 0.0033(10) -0.0010(10)
N1 0.0146(9) 0.0156(9) 0.0124(10) 0.0014(7) 0.0008(8) -0.0012(7)
C5 0.0206(13) 0.0300(14) 0.0165(12) -0.0037(10) -0.0050(11) 0.0062(10)
C6 0.0216(12) 0.0274(13) 0.0182(13) -0.0004(10) -0.0019(10) 0.0022(10)
C1 0.0144(12) 0.060(2) 0.0222(15) 0.0147(14) 0.0030(11) 0.0007(13)
C3 0.0335(16) 0.0163(11) 0.0343(17) -0.0001(11) -0.0146(14) 0.0005(11)

loop_
_atom_type_symbol
_atom_type_number_in_cell
C 24
H 40
Li 8
Mo 4
N 4
O 44
Rb 4

loop_
_geom_angle_atom_site_label_1
_geom_angle_atom_site_label_2
_geom_angle_atom_site_label_3
_geom_angle
_geom_angle_site_symmetry_1
_geom_angle_site_symmetry_3
O7 C4 O6 123.8(2) . .
O7 C4 C3 119.3(2) . .
O6 C4 C3 116.9(2) . .
Mo1 O1 Li2 171.21(18) . 1_455
Mo1 O2 Li1 163.49(19) . 1_455
Mo1 O2 Rb1 96.27(7) . .
Li1 O2 Rb1 99.65(16) 1_455 .
Mo1 O2 Rb1 97.76(7) . 3_565
Li1 O2 Rb1 79.37(15) 1_455 3_565
Rb1 O2 Rb1 85.08(5) . 3_565
Li1 O1W Rb1 97.69(16) 4_566 2_645
Mo1 O3 Li2 163.20(17) . 2_655
Mo1 O3 Rb1 93.80(7) . .
Li2 O3 Rb1 91.12(14) 2_655 .
C2 O4 Mo1 122.85(16) . .
C2 O4 Rb1 109.90(16) . 3_565
Mo1 O4 Rb1 108.36(7) . 3_565
C2 O4 Rb1 130.28(16) . .
Mo1 O4 Rb1 85.31(6) . .
Rb1 O4 Rb1 95.38(5) 3_565 .
C2 O5 Li1 151.0(2) . .
C2 O5 Li1 117.2(2) . 3_665
Li1 O5 Li1 90.4(2) . 3_665
C4 O6 Mo1 120.36(16) . .
C4 O6 Rb1 127.91(16) . 3_565
Mo1 O6 Rb1 96.71(6) . 3_565
C4 O7 Li2 130.0(2) . 2_645
C4 O7 Rb1 133.49(17) . 1_545
Li2 O7 Rb1 96.47(14) 2_645 1_545
C6 O9 Li2 129.1(2) . .
O1W Li1 O5 115.2(3) 4_565 .
O1W Li1 O2 110.6(2) 4_565 1_655
O5 Li1 O2 115.6(3) . 1_655
O1W Li1 O5 103.8(2) 4_565 3_665
O5 Li1 O5 89.6(2) . 3_665
O2 Li1 O5 120.3(3) 1_655 3_665
O1W Li1 Li1 117.6(3) 4_565 3_665
O5 Li1 Li1 46.71(15) . 3_665
O2 Li1 Li1 131.4(3) 1_655 3_665
O5 Li1 Li1 42.92(14) 3_665 3_665
O1W Li1 Rb1 51.71(13) 4_565 3_665
O5 Li1 Rb1 165.8(2) . 3_665
O2 Li1 Rb1 69.99(14) 1_655 3_665
O5 Li1 Rb1 98.61(17) 3_665 3_665
Li1 Li1 Rb1 140.3(3) 3_665 3_665
O1W Li1 Rb1 122.5(2) 4_565 1_655
O5 Li1 Rb1 121.6(2) . 1_655
O2 Li1 Rb1 51.03(13) 1_655 1_655
O5 Li1 Rb1 69.48(14) 3_665 1_655
Li1 Li1 Rb1 95.8(2) 3_665 1_655
Rb1 Li1 Rb1 72.35(8) 3_665 1_655
O9 Li2 O1 109.7(2) . 1_655
O9 Li2 O3 119.3(2) . 2_645
O1 Li2 O3 104.5(2) 1_655 2_645
O9 Li2 O7 114.1(2) . 2_655
O1 Li2 O7 103.0(2) 1_655 2_655
O3 Li2 O7 104.7(2) 2_645 2_655
O9 Li2 Rb1 119.54(18) . 2_645
O1 Li2 Rb1 130.33(18) 1_655 2_645
O3 Li2 Rb1 57.15(12) 2_645 2_645
O7 Li2 Rb1 51.58(11) 2_655 2_645
O4 Rb1 O2W 110.49(6) 3_565 2
O4 Rb1 O7 173.54(5) 3_565 1_565
O2W Rb1 O7 67.50(6) 2 1_565
O4 Rb1 O1W 105.43(6) 3_565 2_655
O2W Rb1 O1W 123.19(8) 2 2_655
O7 Rb1 O1W 71.88(6) 1_565 2_655
O4 Rb1 O2 73.73(5) 3_565 .
O2W Rb1 O2 110.80(7) 2 .
O7 Rb1 O2 112.72(5) 1_565 .
O1W Rb1 O2 120.80(6) 2_655 .
O4 Rb1 O3 124.44(5) 3_565 .
O2W Rb1 O3 103.84(6) 2 .
O7 Rb1 O3 61.82(5) 1_565 .
O1W Rb1 O3 89.58(6) 2_655 .
O2 Rb1 O3 53.47(4) . .
O4 Rb1 O4 84.62(5) 3_565 .
O2W Rb1 O4 154.24(6) 2 .
O7 Rb1 O4 99.59(5) 1_565 .
O1W Rb1 O4 68.86(6) 2_655 .
O2 Rb1 O4 51.98(5) . .
O3 Rb1 O4 51.15(5) . .
O4 Rb1 O6 51.16(5) 3_565 3_565
O2W Rb1 O6 92.98(6) 2 3_565
O7 Rb1 O6 122.41(5) 1_565 3_565
O1W Rb1 O6 76.94(6) 2_655 3_565
O2 Rb1 O6 124.80(5) . 3_565
O3 Rb1 O6 162.49(5) . 3_565
O4 Rb1 O6 112.54(5) . 3_565
O4 Rb1 C2 19.57(5) 3_565 3_565
O2W Rb1 C2 92.23(7) 2 3_565
O7 Rb1 C2 159.72(6) 1_565 3_565
O1W Rb1 C2 123.26(6) 2_655 3_565
O2 Rb1 C2 72.87(5) . 3_565
O3 Rb1 C2 126.30(5) . 3_565
O4 Rb1 C2 98.82(5) . 3_565
O6 Rb1 C2 56.56(5) 3_565 3_565
O4 Rb1 O2 48.53(4) 3_565 3_565
O2W Rb1 O2 141.17(6) 2 3_565
O7 Rb1 O2 129.05(5) 1_565 3_565
O1W Rb1 O2 57.17(6) 2_655 3_565
O2 Rb1 O2 94.92(5) . 3_565
O3 Rb1 O2 114.90(4) . 3_565
O4 Rb1 O2 64.40(4) . 3_565
O6 Rb1 O2 48.20(4) 3_565 3_565
C2 Rb1 O2 67.45(5) 3_565 3_565
O4 Rb1 Mo1 96.20(4) 3_565 .
O2W Rb1 Mo1 118.75(6) 2 .
O7 Rb1 Mo1 90.06(4) 1_565 .
O1W Rb1 Mo1 98.84(5) 2_655 .
O2 Rb1 Mo1 28.21(3) . .
O3 Rb1 Mo1 28.24(3) . .
O4 Rb1 Mo1 36.48(3) . .
O6 Rb1 Mo1 142.44(3) 3_565 .
C2 Rb1 Mo1 99.77(4) 3_565 .
O2 Rb1 Mo1 97.78(3) 3_565 .
O4 Rb1 Li1 78.30(8) 3_565 3_665
O2W Rb1 Li1 149.46(10) 2 3_665
O7 Rb1 Li1 100.38(8) 1_565 3_665
O1W Rb1 Li1 30.60(9) 2_655 3_665
O2 Rb1 Li1 99.73(9) . 3_665
O3 Rb1 Li1 93.39(8) . 3_665
O4 Rb1 Li1 51.74(8) . 3_665
O6 Rb1 Li1 69.32(8) 3_565 3_665
C2 Rb1 Li1 97.67(8) 3_565 3_665
O2 Rb1 Li1 30.64(8) 3_565 3_665
Mo1 Rb1 Li1 88.00(8) . 3_665
O1 Mo1 O3 104.67(9) . .
O1 Mo1 O2 107.15(9) . .
O3 Mo1 O2 105.38(8) . .
O1 Mo1 O4 159.66(8) . .
O3 Mo1 O4 85.87(8) . .
O2 Mo1 O4 86.12(8) . .
O1 Mo1 O6 89.01(9) . .
O3 Mo1 O6 155.52(8) . .
O2 Mo1 O6 89.31(8) . .
O4 Mo1 O6 75.51(7) . .
O1 Mo1 N1 89.74(8) . .
O3 Mo1 N1 88.23(7) . .
O2 Mo1 N1 154.30(8) . .
O4 Mo1 N1 72.99(6) . .
O6 Mo1 N1 71.35(6) . .
O1 Mo1 Rb1 142.10(7) . .
O3 Mo1 Rb1 57.96(6) . .
O2 Mo1 Rb1 55.52(6) . .
O4 Mo1 Rb1 58.20(5) . .
O6 Mo1 Rb1 120.85(5) . .
N1 Mo1 Rb1 120.16(5) . .
O1 Mo1 Rb1 134.23(7) . 3_565
O3 Mo1 Rb1 120.73(7) . 3_565
O2 Mo1 Rb1 57.59(6) . 3_565
O4 Mo1 Rb1 41.56(5) . 3_565
O6 Mo1 Rb1 51.57(5) . 3_565
N1 Mo1 Rb1 96.74(5) . 3_565
Rb1 Mo1 Rb1 69.288(8) . 3_565
O5 C2 O4 122.1(2) . .
O5 C2 C1 119.2(2) . .
O4 C2 C1 118.6(2) . .
O5 C2 Rb1 86.86(15) . 3_565
O4 C2 Rb1 50.53(13) . 3_565
C1 C2 Rb1 136.89(18) . 3_565
C3 N1 C1 112.6(3) . .
C3 N1 C5 109.1(2) . .
C1 N1 C5 111.1(2) . .
C3 N1 Mo1 106.15(15) . .
C1 N1 Mo1 108.83(15) . .
C5 N1 Mo1 108.88(14) . .
N1 C5 C6 117.0(2) . .
O9 C6 O8 125.4(2) . .
O9 C6 C5 120.4(2) . .
O8 C6 C5 114.1(2) . .
N1 C1 C2 114.0(2) . .
N1 C3 C4 113.6(2) . .

loop_
_geom_bond_atom_site_label_1
_geom_bond_atom_site_label_2
_geom_bond_distance
_geom_bond_site_symmetry_2
C4 O7 1.234(3) .
C4 O6 1.275(3) .
C4 C3 1.502(4) .
O1 Mo1 1.7223(18) .
O1 Li2 1.951(5) 1_455
O2 Mo1 1.7447(17) .
O2 Li1 1.916(5) 1_455
O2 Rb1 3.0423(18) .
O2 Rb1 3.5321(19) 3_565
O1W Li1 1.898(6) 4_566
O1W Rb1 2.926(3) 2_645
O3 Mo1 1.7399(17) .
O3 Li2 1.951(4) 2_655
O3 Rb1 3.1166(19) .
O2W Rb1 2.918(3) 2_545
O4 C2 1.258(3) .
O4 Mo1 2.1887(18) .
O4 Rb1 2.8979(19) 3_565
O4 Rb1 3.1286(18) .
O5 C2 1.238(3) .
O5 Li1 1.902(5) .
O5 Li1 2.033(5) 3_665
O6 Mo1 2.1950(17) .
O6 Rb1 3.270(2) 3_565
O7 Li2 1.975(5) 2_645
O7 Rb1 2.9249(18) 1_545
O8 C6 1.248(3) .
O9 C6 1.239(3) .
O9 Li2 1.933(5) .
Li1 O1W 1.898(6) 4_565
Li1 O2 1.916(5) 1_655
Li1 O5 2.033(5) 3_665
Li1 Li1 2.793(9) 3_665
Li1 Rb1 3.695(5) 3_665
Li1 Rb1 3.857(5) 1_655
Li2 O1 1.951(5) 1_655
Li2 O3 1.951(4) 2_645
Li2 O7 1.975(5) 2_655
Li2 Rb1 3.709(4) 2_645
Rb1 O4 2.8979(19) 3_565
Rb1 O2W 2.918(3) 2
Rb1 O7 2.9248(18) 1_565
Rb1 O1W 2.926(3) 2_655
Rb1 O6 3.270(2) 3_565
Rb1 C2 3.530(2) 3_565
Rb1 O2 3.5321(19) 3_565
Rb1 Mo1 3.6687(4) .
Rb1 Li1 3.695(5) 3_665
Mo1 N1 2.4069(19) .
Mo1 Rb1 4.1455(4) 3_565
C2 C1 1.508(4) .
C2 Rb1 3.530(2) 3_565
N1 C3 1.474(3) .
N1 C1 1.482(3) .
N1 C5 1.484(3) .
C5 C6 1.536(3) .
